data_2206082
loop_
_publ_author_name
'\,Coruh, Ufuk'
'T\"umer, Ferhan'
'V\'azquez-L\'opez, Ezequiel M.'
'Demir, \"Umit'

_publ_section_title
;
 2-Amino-4-(2-naphthyl)thiophene-3-carbonitrile
;
_journal_issue 6
_journal_name_full 'Acta Crystallographica Section E'
_journal_page_first o1680
_journal_page_last o1682
_journal_paper_doi 10.1107/S1600536805013425
_journal_volume 61
_journal_year 2005
_chemical_formula_iupac 'C15 H10 N2 S'
_chemical_formula_moiety 'C15 H10 N2 S'
_chemical_formula_sum 'C15 H10 N2 S'
_chemical_formula_weight 250.31
_chemical_name_systematic
;
2-Amino-4-(2-naphthalyl)thiophene-3-carbonitrile
;
_space_group_IT_number 14
_symmetry_cell_setting monoclinic
_symmetry_space_group_name_Hall '-P 2yn'
_symmetry_space_group_name_H-M 'P 1 21/n 1'
_atom_sites_solution_hydrogens geom
_atom_sites_solution_primary direct
_atom_sites_solution_secondary difmap
_cell_angle_alpha 90.00
_cell_angle_beta 94.046(3)
_cell_angle_gamma 90.00
_cell_formula_units_Z 4
_cell_length_a 12.3075(14)
_cell_length_b 7.4751(9)
_cell_length_c 13.6676(17)
_cell_measurement_reflns_used 6485
_cell_measurement_temperature 293(2)
_cell_measurement_theta_max 28.07
_cell_measurement_theta_min 2
_cell_volume 1254.3(3)
_computing_cell_refinement 'SAINT (Bruker, 1998)'
_computing_data_collection 'SMART (Bruker, 1998)'
_computing_data_reduction SAINT
_computing_molecular_graphics 'ORTEP-3 (Farrugia, 1997) and PLATON (Spek, 2003)'
_computing_publication_material 'SHELXL97, PARST (Nardelli, 1995) and WinGX (Farrugia, 1999)'
_computing_structure_refinement 'SHELXL97 (Sheldrick, 1997)'
_computing_structure_solution 'SHELXS97 (Sheldrick, 1997)'
_diffrn_ambient_temperature 293(2)
_diffrn_measured_fraction_theta_full 2
_diffrn_measured_fraction_theta_max 2
_diffrn_measurement_device_type 'Bruker SMART CCD area-detector'
_diffrn_measurement_method '\f and w'
_diffrn_radiation_monochromator graphite
_diffrn_radiation_source 'fine-focus sealed tube'
_diffrn_radiation_type MoK\a
_diffrn_radiation_wavelength 0.71073
_diffrn_reflns_av_R_equivalents 0.0629
_diffrn_reflns_av_sigmaI/netI 0.2005
_diffrn_reflns_limit_h_max 14
_diffrn_reflns_limit_h_min -16
_diffrn_reflns_limit_k_max 5
_diffrn_reflns_limit_k_min -9
_diffrn_reflns_limit_l_max 14
_diffrn_reflns_limit_l_min -18
_diffrn_reflns_number 6485
_diffrn_reflns_theta_full 27.07
_diffrn_reflns_theta_max 27.07
_diffrn_reflns_theta_min 2.15
_diffrn_standards_decay_% 0
_diffrn_standards_number 0
_exptl_absorpt_coefficient_mu 0.239
_exptl_absorpt_correction_type none
_exptl_crystal_colour colourless
_exptl_crystal_density_diffrn 1.326
_exptl_crystal_density_method 'not measured'
_exptl_crystal_description prism
_exptl_crystal_F_000 520
_exptl_crystal_size_max 0.25
_exptl_crystal_size_mid 0.10
_exptl_crystal_size_min 0.10
_refine_diff_density_max 0.146
_refine_diff_density_min -0.158
_refine_ls_extinction_method none
_refine_ls_goodness_of_fit_ref 0.716
_refine_ls_hydrogen_treatment constr
_refine_ls_matrix_type full
_refine_ls_number_parameters 163
_refine_ls_number_reflns 2769
_refine_ls_number_restraints 0
_refine_ls_restrained_S_all 0.716
_refine_ls_R_factor_all 0.1969
_refine_ls_R_factor_gt 0.0416
_refine_ls_shift/su_max 0.000
_refine_ls_shift/su_mean 0.000
_refine_ls_structure_factor_coef Fsqd
_refine_ls_weighting_details 'calc w = 1/[\s^2^(Fo^2^)+(0.0119P)^2^] where P = (Fo^2^+2Fc^2^)/3'
_refine_ls_weighting_scheme calc
_refine_ls_wR_factor_gt 0.0525
_refine_ls_wR_factor_ref 0.0697
_reflns_number_gt 930
_reflns_number_total 2769
_reflns_threshold_expression I>2\s(I)
_cod_data_source_file su6198.cif
_cod_data_source_block I
_cod_original_sg_symbol_H-M 'P 21/n'
_cod_database_code 2206082
_cod_database_fobs_code 2206082

loop_
_symmetry_equiv_pos_as_xyz
'x, y, z'
'-x+1/2, y+1/2, -z+1/2'
'-x, -y, -z'
'x-1/2, -y-1/2, z-1/2'

loop_
_atom_site_label
_atom_site_fract_x
_atom_site_fract_y
_atom_site_fract_z
_atom_site_U_iso_or_equiv
_atom_site_adp_type
_atom_site_calc_flag
_atom_site_refinement_flags
_atom_site_occupancy
_atom_site_type_symbol
S 0.70246(6) 0.19501(9) 0.31719(6) 0.0614(3) Uani d . 1 S
C5 0.56302(19) -0.0609(3) 0.3137(2) 0.0411(7) Uani d . 1 C
C6 0.4875(2) -0.2041(4) 0.34309(18) 0.0438(7) Uani d . 1 C
C15 0.3771(2) -0.1623(3) 0.35951(18) 0.0433(7) Uani d . 1 C
C3 0.6423(2) 0.1328(3) 0.2041(2) 0.0488(8) Uani d . 1 C
C7 0.5231(2) -0.3760(4) 0.3551(2) 0.0643(9) Uani d . 1 C
H7 0.5947 -0.4038 0.3436 0.077 Uiso calc R 1 H
N1 0.47201(18) -0.1678(3) 0.06844(19) 0.0690(8) Uani d . 1 N
C2 0.57086(19) -0.0083(3) 0.2146(2) 0.0433(7) Uani d . 1 C
C10 0.3082(2) -0.2991(4) 0.39250(19) 0.0507(8) Uani d . 1 C
C1 0.5157(2) -0.0949(4) 0.1332(2) 0.0471(8) Uani d . 1 C
N2 0.66814(15) 0.2151(3) 0.12138(18) 0.0729(8) Uani d . 1 N
H2A 0.6388 0.1809 0.0656 0.087 Uiso calc R 1 H
H2B 0.7141 0.3020 0.1243 0.087 Uiso calc R 1 H
C8 0.4534(3) -0.5121(4) 0.3846(2) 0.0784(11) Uani d . 1 C
H8 0.4788 -0.6291 0.3907 0.094 Uiso calc R 1 H
C14 0.3330(2) 0.0110(3) 0.34408(19) 0.0548(8) Uani d . 1 C
H14 0.3764 0.1016 0.3213 0.066 Uiso calc R 1 H
C13 0.2276(2) 0.0468(4) 0.3622(2) 0.0717(10) Uani d . 1 C
H13 0.1995 0.1611 0.3510 0.086 Uiso calc R 1 H
C4 0.62941(19) 0.0347(3) 0.3765(2) 0.0509(8) Uani d . 1 C
H4 0.6354 0.0167 0.4440 0.061 Uiso calc R 1 H
C11 0.2003(2) -0.2547(4) 0.4124(2) 0.0736(10) Uani d . 1 C
H11 0.1554 -0.3424 0.4361 0.088 Uiso calc R 1 H
C9 0.3501(2) -0.4736(4) 0.4040(2) 0.0693(10) Uani d . 1 C
H9 0.3056 -0.5640 0.4255 0.083 Uiso calc R 1 H
C12 0.1613(2) -0.0879(5) 0.3977(2) 0.0789(11) Uani d . 1 C
H12 0.0900 -0.0617 0.4111 0.095 Uiso calc R 1 H

loop_
_atom_site_aniso_label
_atom_site_aniso_U_11
_atom_site_aniso_U_22
_atom_site_aniso_U_33
_atom_site_aniso_U_12
_atom_site_aniso_U_13
_atom_site_aniso_U_23
S 0.0533(5) 0.0565(5) 0.0742(7) -0.0122(4) 0.0018(4) -0.0061(5)
C5 0.0327(17) 0.0366(18) 0.054(2) 0.0025(13) 0.0057(15) -0.0001(15)
C6 0.0471(18) 0.0383(18) 0.047(2) -0.0007(16) 0.0078(14) 0.0013(15)
C15 0.0441(18) 0.0425(19) 0.044(2) -0.0024(16) 0.0047(14) -0.0021(14)
C3 0.0464(18) 0.049(2) 0.051(2) 0.0012(15) 0.0034(16) 0.0037(16)
C7 0.054(2) 0.046(2) 0.093(3) 0.0027(18) 0.0129(18) 0.0062(18)
N1 0.0730(18) 0.074(2) 0.060(2) -0.0273(15) 0.0027(15) 0.0067(16)
C2 0.0349(17) 0.0414(19) 0.054(2) -0.0027(14) 0.0078(16) 0.0016(16)
C10 0.0482(19) 0.047(2) 0.057(2) -0.0082(18) 0.0061(15) 0.0008(16)
C1 0.0404(19) 0.050(2) 0.051(3) -0.0085(15) 0.0076(16) 0.0093(17)
N2 0.0724(17) 0.0788(18) 0.067(2) -0.0379(14) 0.0042(15) 0.0056(15)
C8 0.079(3) 0.039(2) 0.117(3) 0.001(2) 0.012(2) 0.0103(18)
C14 0.050(2) 0.049(2) 0.066(3) -0.0014(16) 0.0090(17) 0.0013(16)
C13 0.051(2) 0.070(2) 0.094(3) 0.0082(18) 0.008(2) -0.0020(19)
C4 0.0521(19) 0.0495(19) 0.051(2) -0.0002(15) 0.0058(16) -0.0005(15)
C11 0.053(2) 0.077(3) 0.092(3) -0.0159(19) 0.0156(18) -0.006(2)
C9 0.069(2) 0.056(2) 0.084(3) -0.0185(19) 0.011(2) 0.0113(18)
C12 0.048(2) 0.091(3) 0.099(3) -0.006(2) 0.0179(19) -0.013(2)

loop_
_atom_type_symbol
_atom_type_description
_atom_type_scat_dispersion_real
_atom_type_scat_dispersion_imag
_atom_type_scat_source
C C 0.0033 0.0016 'International Tables Vol C Tables 4.2.6.8 and 6.1.1.4'
H H 0.0000 0.0000 'International Tables Vol C Tables 4.2.6.8 and 6.1.1.4'
N N 0.0061 0.0033 'International Tables Vol C Tables 4.2.6.8 and 6.1.1.4'
S S 0.1246 0.1234 'International Tables Vol C Tables 4.2.6.8 and 6.1.1.4'
O O 0.0106 0.0060 'International Tables Vol C Tables 4.2.6.8 and 6.1.1.4'

loop_
_geom_angle_atom_site_label_1
_geom_angle_atom_site_label_2
_geom_angle_atom_site_label_3
_geom_angle
_geom_angle_publ_flag
C3 S C4 91.61(13) y
C4 C5 C2 112.4(3) ?
C4 C5 C6 124.8(3) ?
C2 C5 C6 122.8(2) ?
C7 C6 C15 119.2(2) ?
C7 C6 C5 120.5(2) ?
C15 C6 C5 120.2(2) ?
C14 C15 C10 118.4(3) ?
C14 C15 C6 122.4(3) ?
C10 C15 C6 119.2(2) ?
N2 C3 C2 128.6(3) y
N2 C3 S 121.1(2) y
C2 C3 S 110.3(2) y
C6 C7 C8 121.3(3) ?
C6 C7 H7 119.4 ?
C8 C7 H7 119.4 ?
C3 C2 C1 122.5(3) ?
C3 C2 C5 113.3(3) ?
C1 C2 C5 124.1(3) ?
C9 C10 C11 122.5(3) ?
C9 C10 C15 118.7(3) ?
C11 C10 C15 118.8(3) ?
N1 C1 C2 178.6(3) y
C3 N2 H2A 120.0 ?
C3 N2 H2B 120.0 ?
H2A N2 H2B 120.0 ?
C9 C8 C7 120.2(3) ?
C9 C8 H8 119.9 ?
C7 C8 H8 119.9 ?
C13 C14 C15 120.8(3) ?
C13 C14 H14 119.6 ?
C15 C14 H14 119.6 ?
C14 C13 C12 120.3(3) ?
C14 C13 H13 119.8 ?
C12 C13 H13 119.8 ?
C5 C4 S 112.4(2) y
C5 C4 H4 123.8 ?
S C4 H4 123.8 ?
C12 C11 C10 121.2(3) ?
C12 C11 H11 119.4 ?
C10 C11 H11 119.4 ?
C8 C9 C10 121.2(3) ?
C8 C9 H9 119.4 ?
C10 C9 H9 119.4 ?
C11 C12 C13 120.5(3) ?
C11 C12 H12 119.8 ?
C13 C12 H12 119.8 ?

loop_
_geom_bond_atom_site_label_1
_geom_bond_atom_site_label_2
_geom_bond_distance
_geom_bond_publ_flag
S C3 1.730(3) y
S C4 1.733(2) y
C5 C4 1.347(3) ?
C5 C2 1.420(3) ?
C5 C6 1.491(3) ?
C6 C7 1.364(3) ?
C6 C15 1.428(3) ?
C15 C14 1.415(3) ?
C15 C10 1.421(3) ?
C3 N2 1.345(3) y
C3 C2 1.387(3) ?
C7 C8 1.407(3) ?
C7 H7 0.9300 ?
N1 C1 1.142(3) y
C2 C1 1.418(3) ?
C10 C9 1.407(3) ?
C10 C11 1.414(3) ?
N2 H2A 0.8600 ?
N2 H2B 0.8600 ?
C8 C9 1.349(3) ?
C8 H8 0.9300 ?
C14 C13 1.364(3) ?
C14 H14 0.9300 ?
C13 C12 1.404(3) ?
C13 H13 0.9300 ?
C4 H4 0.9300 ?
C11 C12 1.346(3) ?
C11 H11 0.9300 ?
C9 H9 0.9300 ?
C12 H12 0.9300 ?

loop_
_geom_hbond_atom_site_label_D
_geom_hbond_atom_site_label_H
_geom_hbond_atom_site_label_A
_geom_hbond_site_symmetry_A
_geom_hbond_distance_DH
_geom_hbond_distance_HA
_geom_hbond_distance_DA
_geom_hbond_angle_DHA
_geom_hbond_publ_flag
N2 H2A N1 3_655 0.86 2.21 3.033(3) 161 yes
C4 H4 Cg3 3_565 0.93 2.75 3.564(3) 146 yes

loop_
_geom_torsion_atom_site_label_1
_geom_torsion_atom_site_label_2
_geom_torsion_atom_site_label_3
_geom_torsion_atom_site_label_4
_geom_torsion
C4 C5 C6 C7 -86.6(3)
C2 C5 C6 C7 94.6(3)
C4 C5 C6 C15 93.0(3)
C2 C5 C6 C15 -85.8(3)
C7 C6 C15 C14 -177.0(2)
C5 C6 C15 C14 3.4(4)
C7 C6 C15 C10 3.0(4)
C5 C6 C15 C10 -176.7(2)
C4 S C3 N2 -179.8(2)
C4 S C3 C2 -1.06(19)
C15 C6 C7 C8 -0.9(4)
C5 C6 C7 C8 178.8(3)
N2 C3 C2 C1 3.0(4)
S C3 C2 C1 -175.52(19)
N2 C3 C2 C5 -179.6(2)
S C3 C2 C5 1.8(3)
C4 C5 C2 C3 -1.8(3)
C6 C5 C2 C3 177.1(2)
C4 C5 C2 C1 175.5(2)
C6 C5 C2 C1 -5.6(4)
C14 C15 C10 C9 177.3(2)
C6 C15 C10 C9 -2.6(4)
C14 C15 C10 C11 -2.6(4)
C6 C15 C10 C11 177.4(3)
C6 C7 C8 C9 -1.7(5)
C10 C15 C14 C13 1.2(4)
C6 C15 C14 C13 -178.8(3)
C15 C14 C13 C12 0.7(4)
C2 C5 C4 S 1.0(3)
C6 C5 C4 S -177.96(19)
C3 S C4 C5 0.0(2)
C9 C10 C11 C12 -177.8(3)
C15 C10 C11 C12 2.1(4)
C7 C8 C9 C10 2.0(5)
C11 C10 C9 C8 -179.9(3)
C15 C10 C9 C8 0.1(4)
C10 C11 C12 C13 -0.2(5)
C14 C13 C12 C11 -1.3(5)

loop_
_cod_related_entry_id
_cod_related_entry_database
_cod_related_entry_code
1 ChemSpider 21129367
